data_2237986
loop_
_publ_author_name
'Geiger, David K.'
'Nellist, Michael R.'

_publ_section_title
;
 6-Chloro-2-(thiophen-2-yl)-1-[(thiophen-2-yl)methyl]-1<i>H</i>-benzimidazole
;
_journal_coeditor_code PV2630
_journal_issue 5
_journal_name_full 'Acta Crystallographica Section E'
_journal_page_first o807
_journal_paper_doi 10.1107/S1600536813011124
_journal_volume 69
_journal_year 2013
_chemical_formula_iupac 'C16 H11 Cl N2 S2'
_chemical_formula_moiety 'C16 H11 Cl N2 S2'
_chemical_formula_sum 'C16 H11 Cl N2 S2'
_chemical_formula_weight 330.84
_chemical_name_systematic
;
6-Chloro-2-(thiophen-2-yl)-1-[(thiophen-2-yl)methyl]-1<i>H</i>-benzimidazole
;
_space_group_crystal_system monoclinic
_space_group_IT_number 14
_space_group_name_Hall '-P 2ybc'
_space_group_name_H-M_alt 'P 1 21/c 1'
_symmetry_space_group_name_Hall '-P 2ybc'
_symmetry_space_group_name_H-M 'P 1 21/c 1'
_atom_sites_solution_hydrogens geom
_atom_sites_solution_primary direct
_atom_sites_solution_secondary difmap
_cell_angle_alpha 90
_cell_angle_beta 103.687(5)
_cell_angle_gamma 90
_cell_formula_units_Z 4
_cell_length_a 15.465(3)
_cell_length_b 6.3578(10)
_cell_length_c 15.634(3)
_cell_measurement_reflns_used 7129
_cell_measurement_temperature 200.(2)
_cell_measurement_theta_max 24.9750
_cell_measurement_theta_min 2.6776
_cell_volume 1493.5(5)
_computing_cell_refinement 'SAINT (Bruker, 2010)'
_computing_data_collection 'APEX2 (Bruker, 2010)'
_computing_data_reduction 'SAINT (Bruker, 2010)'
_computing_molecular_graphics 'PLATON (Spek, 2009) and Mercury (Macrae <i>et al.</i>, 2008)'
_computing_publication_material 'publCIF (Westrip, 2010)'
_computing_structure_refinement 'SHELXL97 (Sheldrick, 2008)'
_computing_structure_solution 'SHELXS97 (Sheldrick, 2008)'
_diffrn_ambient_temperature 200.(2)
_diffrn_detector_area_resol_mean 8.3330
_diffrn_measured_fraction_theta_full 0.969
_diffrn_measured_fraction_theta_max 0.969
_diffrn_measurement_device_type 'Bruker SMART X2S CCD'
_diffrn_measurement_method '\w scans'
_diffrn_radiation_monochromator 'doubly curved silicon crystal'
_diffrn_radiation_type 'Mo Ka'
_diffrn_radiation_wavelength 0.71073
_diffrn_reflns_av_R_equivalents 0.0878
_diffrn_reflns_av_sigmaI/netI 0.0436
_diffrn_reflns_limit_h_max 18
_diffrn_reflns_limit_h_min -18
_diffrn_reflns_limit_k_max 7
_diffrn_reflns_limit_k_min -7
_diffrn_reflns_limit_l_max 18
_diffrn_reflns_limit_l_min -18
_diffrn_reflns_number 23773
_diffrn_reflns_theta_full 25.35
_diffrn_reflns_theta_max 25.35
_diffrn_reflns_theta_min 2.70
_exptl_absorpt_coefficient_mu 0.528
_exptl_absorpt_correction_T_max 0.90
_exptl_absorpt_correction_T_min 0.62
_exptl_absorpt_correction_type multi-scan
_exptl_absorpt_process_details '(SADABS; Bruker, 2010)'
_exptl_crystal_colour colourless
_exptl_crystal_density_diffrn 1.471
_exptl_crystal_density_method 'not measured'
_exptl_crystal_description plate
_exptl_crystal_F_000 680
_exptl_crystal_size_max 0.800
_exptl_crystal_size_mid 0.600
_exptl_crystal_size_min 0.200
_refine_diff_density_max 0.492
_refine_diff_density_min -0.462
_refine_ls_extinction_method none
_refine_ls_goodness_of_fit_ref 1.106
_refine_ls_hydrogen_treatment constr
_refine_ls_matrix_type full
_refine_ls_number_parameters 210
_refine_ls_number_reflns 2665
_refine_ls_number_restraints 38
_refine_ls_restrained_S_all 1.104
_refine_ls_R_factor_all 0.0715
_refine_ls_R_factor_gt 0.0559
_refine_ls_shift/su_max 0.000
_refine_ls_shift/su_mean 0.000
_refine_ls_structure_factor_coef Fsqd
_refine_ls_weighting_details 'calc w=1/[\s^2^(Fo^2^)+(0.0645P)^2^+1.4022P] where P=(Fo^2^+2Fc^2^)/3'
_refine_ls_weighting_scheme calc
_refine_ls_wR_factor_gt 0.1396
_refine_ls_wR_factor_ref 0.1482
_reflns_number_gt 2184
_reflns_number_total 2665
_reflns_threshold_expression I>2sigma(I)
_cod_data_source_file pv2630.cif
_cod_data_source_block I
_cod_original_cell_volume 1493.5(4)
_cod_database_code 2237986
_cod_database_fobs_code 2237986

loop_
_space_group_symop_operation_xyz
'x, y, z'
'-x, y+1/2, -z+1/2'
'-x, -y, -z'
'x, -y-1/2, z-1/2'

loop_
_atom_site_type_symbol
_atom_site_label
_atom_site_fract_x
_atom_site_fract_y
_atom_site_fract_z
_atom_site_U_iso_or_equiv
_atom_site_adp_type
_atom_site_calc_flag
_atom_site_refinement_flags
_atom_site_occupancy
_atom_site_disorder_assembly
_atom_site_disorder_group
Cl Cl1 0.55843(7) 1.26049(17) 0.40613(7) 0.0561(3) Uani d P 0.969(2) A 1
Cl Cl01 0.5861(12) 0.817(5) 0.327(2) 0.0561(3) Uani d PD 0.031(2) A 2
S S1 0.06013(11) 0.5424(3) 0.29173(10) 0.0530(5) Uani d PD 0.806(4) B 1
C C8 0.1134(4) 0.7175(17) 0.3728(6) 0.0402(8) Uani d PD 0.806(4) B 1
C C9 0.0602(5) 0.7532(12) 0.4316(6) 0.054(2) Uani d PD 0.806(4) B 1
H H9 0.0787 0.8349 0.4836 0.065 Uiso calc PR 0.806(4) B 1
C C10 -0.0230(4) 0.6567(13) 0.4065(5) 0.0593(16) Uani d PD 0.806(4) B 1
H H10 -0.0684 0.6749 0.4375 0.071 Uiso calc PR 0.806(4) B 1
C C11 -0.0327(4) 0.5363(12) 0.3347(5) 0.0610(18) Uani d PD 0.806(4) B 1
H H11 -0.0847 0.4567 0.3103 0.073 Uiso calc PR 0.806(4) B 1
S S101 0.0553(7) 0.8069(15) 0.4406(7) 0.0530(5) Uani d PD 0.194(4) B 2
C C108 0.1165(15) 0.718(7) 0.370(3) 0.0402(8) Uani d PD 0.194(4) B 2
C C109 0.0711(18) 0.573(5) 0.3138(19) 0.054(2) Uani d PD 0.194(4) B 2
H H109 0.0943 0.5069 0.2697 0.065 Uiso calc PR 0.194(4) B 2
C C110 -0.0137(18) 0.531(6) 0.327(2) 0.0593(16) Uani d PD 0.194(4) B 2
H H110 -0.0536 0.4314 0.2936 0.071 Uiso calc PR 0.194(4) B 2
C C111 -0.0324(15) 0.647(5) 0.393(2) 0.0610(18) Uani d PD 0.194(4) B 2
H H111 -0.0871 0.6415 0.4104 0.073 Uiso calc PR 0.194(4) B 2
S S2 0.22671(7) 1.02453(14) 0.60821(6) 0.0445(3) Uani d D 1.0 . .
C C13 0.2293(2) 1.2089(5) 0.52711(19) 0.0334(7) Uani d D 1.0 B .
C C14 0.2588(2) 1.3996(5) 0.5637(2) 0.0412(8) Uani d D 1.0 . .
H H14 0.2646 1.5215 0.5304 0.049 Uiso calc R 1.0 . .
C C15 0.2795(3) 1.3940(6) 0.6571(2) 0.0473(9) Uani d D 1.0 . .
H H15 0.3014 1.5117 0.6932 0.057 Uiso calc R 1.0 . .
C C16 0.2647(2) 1.2027(6) 0.6895(2) 0.0464(9) Uani d D 1.0 . .
H H16 0.2745 1.172 0.7505 0.056 Uiso calc R 1.0 . .
N N1 0.24103(19) 0.9760(4) 0.40255(16) 0.0352(6) Uani d . 1.0 A .
N N2 0.2615(2) 0.6596(4) 0.34595(18) 0.0414(7) Uani d . 1.0 B .
C C1 0.3275(2) 0.9754(5) 0.39196(19) 0.0357(8) Uani d . 1.0 A .
C C2 0.3389(2) 0.7765(5) 0.3565(2) 0.0397(8) Uani d . 1.0 . .
C C3 0.4206(3) 0.7300(6) 0.3371(2) 0.0485(10) Uani d . 1.0 A .
H H3 0.4304 0.597 0.3133 0.058 Uiso calc R 1.0 . .
C C4 0.4859(3) 0.8794(6) 0.3528(2) 0.0482(9) Uani d D 1.0 . .
H H4 0.5416 0.8495 0.3398 0.058 Uiso calc PR 0.969(2) A 1
C C5 0.4722(2) 1.0756(6) 0.3878(2) 0.0438(9) Uani d . 1.0 A .
H H5' 0.5192 1.1755 0.3979 0.053 Uiso calc PR 0.031(2) A 2
C C6 0.3929(2) 1.1299(6) 0.4083(2) 0.0397(8) Uani d . 1.0 . .
H H6 0.3838 1.2635 0.4319 0.048 Uiso calc R 1.0 A .
C C7 0.2048(2) 0.7813(5) 0.3739(2) 0.0381(8) Uani d D 1.0 . .
C C12 0.1983(2) 1.1614(5) 0.4306(2) 0.0368(8) Uani d . 1.0 . .
H H12A 0.1332 1.139 0.4162 0.044 Uiso calc R 1.0 B .
H H12B 0.2104 1.285 0.3967 0.044 Uiso calc R 1.0 . .

loop_
_atom_site_aniso_label
_atom_site_aniso_U_11
_atom_site_aniso_U_22
_atom_site_aniso_U_33
_atom_site_aniso_U_12
_atom_site_aniso_U_13
_atom_site_aniso_U_23
Cl1 0.0502(6) 0.0575(7) 0.0627(7) 0.0008(5) 0.0178(5) 0.0148(5)
Cl01 0.0502(6) 0.0575(7) 0.0627(7) 0.0008(5) 0.0178(5) 0.0148(5)
S1 0.0640(9) 0.0371(9) 0.0530(9) 0.0065(6) 0.0038(7) -0.0067(6)
C8 0.055(2) 0.0272(18) 0.0366(19) 0.0077(16) 0.0083(16) 0.0024(14)
C9 0.052(3) 0.031(4) 0.084(5) -0.002(3) 0.024(3) -0.008(3)
C10 0.049(3) 0.058(4) 0.071(4) 0.002(3) 0.016(3) -0.002(3)
C11 0.056(4) 0.044(3) 0.078(4) 0.007(3) 0.005(3) -0.005(3)
S101 0.0640(9) 0.0371(9) 0.0530(9) 0.0065(6) 0.0038(7) -0.0067(6)
C108 0.055(2) 0.0272(18) 0.0366(19) 0.0077(16) 0.0083(16) 0.0024(14)
C109 0.052(3) 0.031(4) 0.084(5) -0.002(3) 0.024(3) -0.008(3)
C110 0.049(3) 0.058(4) 0.071(4) 0.002(3) 0.016(3) -0.002(3)
C111 0.056(4) 0.044(3) 0.078(4) 0.007(3) 0.005(3) -0.005(3)
S2 0.0658(6) 0.0309(5) 0.0383(5) 0.0023(4) 0.0152(4) 0.0043(4)
C13 0.0431(18) 0.0285(18) 0.0311(16) 0.0049(14) 0.0140(14) 0.0016(13)
C14 0.055(2) 0.035(2) 0.0352(18) -0.0048(16) 0.0134(16) 0.0021(15)
C15 0.066(2) 0.038(2) 0.0389(19) -0.0094(18) 0.0140(17) -0.0089(16)
C16 0.056(2) 0.052(2) 0.0334(18) -0.0029(18) 0.0134(16) 0.0007(16)
N1 0.0522(17) 0.0255(15) 0.0290(14) 0.0074(12) 0.0120(12) 0.0007(11)
N2 0.0614(19) 0.0277(15) 0.0383(15) 0.0089(14) 0.0182(14) -0.0002(12)
C1 0.051(2) 0.0329(19) 0.0247(16) 0.0087(15) 0.0121(14) 0.0065(13)
C2 0.060(2) 0.0323(19) 0.0287(17) 0.0121(16) 0.0151(16) 0.0060(14)
C3 0.069(3) 0.040(2) 0.042(2) 0.0144(19) 0.0252(19) 0.0075(16)
C4 0.055(2) 0.051(2) 0.044(2) 0.0177(19) 0.0223(17) 0.0109(17)
C5 0.051(2) 0.046(2) 0.0360(18) 0.0053(17) 0.0137(16) 0.0125(16)
C6 0.056(2) 0.0347(19) 0.0305(17) 0.0082(17) 0.0137(15) 0.0050(14)
C7 0.057(2) 0.0284(19) 0.0284(16) 0.0057(16) 0.0098(15) 0.0040(13)
C12 0.0502(19) 0.0261(17) 0.0349(17) 0.0099(15) 0.0118(15) 0.0019(14)

loop_
_atom_type_symbol
_atom_type_description
_atom_type_scat_dispersion_real
_atom_type_scat_dispersion_imag
_atom_type_scat_source
C C 0.0033 0.0016 'International Tables Vol C Tables 4.2.6.8 and 6.1.1.4'
H H 0.0000 0.0000 'International Tables Vol C Tables 4.2.6.8 and 6.1.1.4'
N N 0.0061 0.0033 'International Tables Vol C Tables 4.2.6.8 and 6.1.1.4'
S S 0.1246 0.1234 'International Tables Vol C Tables 4.2.6.8 and 6.1.1.4'
Cl Cl 0.1484 0.1585 'International Tables Vol C Tables 4.2.6.8 and 6.1.1.4'

loop_
_geom_angle_atom_site_label_1
_geom_angle_atom_site_label_2
_geom_angle_atom_site_label_3
_geom_angle
C11 S1 C8 91.4(3)
C9 C8 C7 131.8(6)
C9 C8 S1 109.5(4)
C7 C8 S1 118.3(4)
C8 C9 C10 113.1(7)
C8 C9 H9 123.4
C10 C9 H9 123.4
C11 C10 C9 113.6(6)
C11 C10 H10 123.2
C9 C10 H10 123.2
C10 C11 S1 112.0(5)
C10 C11 H11 124.0
S1 C11 H11 124.0
C108 S101 C111 91.5(11)
C109 C108 C7 124.7(18)
C109 C108 S101 111.3(12)
C7 C108 S101 123.9(16)
C108 C109 C110 113.3(16)
C108 C109 H109 123.4
C110 C109 H109 123.4
C111 C110 C109 112.5(19)
C111 C110 H110 123.7
C109 C110 H110 123.7
C110 C111 S101 111.4(17)
C110 C111 H111 124.3
S101 C111 H111 124.3
C16 S2 C13 91.85(17)
C14 C13 C12 126.3(3)
C14 C13 S2 110.8(2)
C12 C13 S2 122.8(2)
C13 C14 C15 112.3(3)
C13 C14 H14 123.9
C15 C14 H14 123.9
C16 C15 C14 112.9(3)
C16 C15 H15 123.6
C14 C15 H15 123.6
C15 C16 S2 112.2(3)
C15 C16 H16 123.9
S2 C16 H16 123.9
C1 N1 C7 106.6(3)
C1 N1 C12 123.5(3)
C7 N1 C12 129.6(3)
C7 N2 C2 105.6(3)
N1 C1 C6 131.1(3)
N1 C1 C2 105.2(3)
C6 C1 C2 123.7(3)
N2 C2 C3 131.3(3)
N2 C2 C1 110.1(3)
C3 C2 C1 118.6(3)
C4 C3 C2 118.8(3)
C4 C3 H3 120.6
C2 C3 H3 120.6
C3 C4 C5 121.2(3)
C3 C4 Cl01 117.4(12)
C5 C4 Cl01 121.4(12)
C3 C4 H4 119.4
C5 C4 H4 119.4
C6 C5 C4 122.5(3)
C6 C5 Cl1 118.5(3)
C4 C5 Cl1 118.9(3)
C6 C5 H5' 118.7
C4 C5 H5' 118.7
C5 C6 C1 115.3(3)
C5 C6 H6 122.3
C1 C6 H6 122.3
N2 C7 N1 112.4(3)
N2 C7 C108 122.2(13)
N1 C7 C108 125.3(14)
N2 C7 C8 123.3(4)
N1 C7 C8 124.3(4)
N1 C12 C13 113.7(3)
N1 C12 H12A 108.8
C13 C12 H12A 108.8
N1 C12 H12B 108.8
C13 C12 H12B 108.8
H12A C12 H12B 107.7

loop_
_geom_bond_atom_site_label_1
_geom_bond_atom_site_label_2
_geom_bond_distance
Cl1 C5 1.750(4)
Cl01 C4 1.740(5)
S1 C11 1.724(6)
S1 C8 1.740(7)
C8 C9 1.389(9)
C8 C7 1.468(6)
C9 C10 1.396(9)
C9 H9 0.95
C10 C11 1.337(7)
C10 H10 0.95
C11 H11 0.95
S101 C108 1.707(18)
S101 C111 1.717(17)
C108 C109 1.351(17)
C108 C7 1.411(15)
C109 C110 1.401(17)
C109 H109 0.95
C110 C111 1.352(16)
C110 H110 0.95
C111 H111 0.95
S2 C16 1.700(4)
S2 C13 1.734(3)
C13 C14 1.372(5)
C13 C12 1.502(4)
C14 C15 1.419(5)
C14 H14 0.95
C15 C16 1.357(5)
C15 H15 0.95
C16 H16 0.95
N1 C1 1.386(4)
N1 C7 1.388(4)
N1 C12 1.468(4)
N2 C7 1.319(4)
N2 C2 1.385(5)
C1 C6 1.389(5)
C1 C2 1.408(5)
C2 C3 1.399(5)
C3 C4 1.366(5)
C3 H3 0.95
C4 C5 1.398(5)
C4 H4 0.95
C5 C6 1.383(5)
C5 H5' 0.95
C6 H6 0.95
C12 H12A 0.99
C12 H12B 0.99

loop_
_geom_hbond_atom_site_label_D
_geom_hbond_atom_site_label_H
_geom_hbond_atom_site_label_A
_geom_hbond_site_symmetry_D
_geom_hbond_site_symmetry_H
_geom_hbond_site_symmetry_A
_geom_hbond_distance_DH
_geom_hbond_distance_HA
_geom_hbond_distance_DA
_geom_hbond_angle_DHA
_geom_hbond_publ_flag
C16 H16 N2 1_555 1_555 4_576 0.95 2.62 3.369(4) 136.3 yes
C12 H12B N2 1_555 1_555 1_565 0.99 2.69 3.654(4) 165.3 yes
C12 H12B S1 1_555 1_555 1_565 0.99 2.99 3.599(4) 120.4 yes

loop_
_geom_torsion_atom_site_label_1
_geom_torsion_atom_site_label_2
_geom_torsion_atom_site_label_3
_geom_torsion_atom_site_label_4
_geom_torsion
C11 S1 C8 C9 3.5(8)
C11 S1 C8 C7 177.2(8)
C7 C8 C9 C10 -177.9(10)
S1 C8 C9 C10 -5.3(11)
C8 C9 C10 C11 4.8(9)
C9 C10 C11 S1 -2.0(6)
C8 S1 C11 C10 -0.9(6)
C111 S101 C108 C109 0.(3)
C111 S101 C108 C7 -177.(4)
C7 C108 C109 C110 177.(4)
S101 C108 C109 C110 0.(4)
C108 C109 C110 C111 1.(4)
C109 C110 C111 S101 -1.2(17)
C108 S101 C111 C110 0.9(16)
C16 S2 C13 C14 0.0(3)
C16 S2 C13 C12 -177.1(3)
C12 C13 C14 C15 177.4(3)
S2 C13 C14 C15 0.4(4)
C13 C14 C15 C16 -0.7(5)
C14 C15 C16 S2 0.7(4)
C13 S2 C16 C15 -0.4(3)
C7 N1 C1 C6 178.5(3)
C12 N1 C1 C6 4.1(5)
C7 N1 C1 C2 0.2(3)
C12 N1 C1 C2 -174.3(3)
C7 N2 C2 C3 -179.0(3)
C7 N2 C2 C1 -0.1(4)
N1 C1 C2 N2 -0.1(3)
C6 C1 C2 N2 -178.6(3)
N1 C1 C2 C3 179.0(3)
C6 C1 C2 C3 0.5(5)
N2 C2 C3 C4 178.5(3)
C1 C2 C3 C4 -0.3(5)
C2 C3 C4 C5 0.0(5)
C2 C3 C4 Cl01 -179.3(12)
C3 C4 C5 C6 0.0(5)
Cl01 C4 C5 C6 179.4(13)
C3 C4 C5 Cl1 -179.8(3)
Cl01 C4 C5 Cl1 -0.4(13)
C4 C5 C6 C1 0.2(5)
Cl1 C5 C6 C1 180.0(2)
N1 C1 C6 C5 -178.5(3)
C2 C1 C6 C5 -0.4(5)
C2 N2 C7 N1 0.2(4)
C2 N2 C7 C108 177.(2)
C2 N2 C7 C8 179.1(6)
C1 N1 C7 N2 -0.2(3)
C12 N1 C7 N2 173.8(3)
C1 N1 C7 C108 -177.(2)
C12 N1 C7 C108 -3.(2)
C1 N1 C7 C8 -179.1(6)
C12 N1 C7 C8 -5.1(7)
C109 C108 C7 N2 -24.(5)
S101 C108 C7 N2 152.(2)
C109 C108 C7 N1 153.(3)
S101 C108 C7 N1 -31.(5)
C109 C108 C7 C8 -15.E1(9)
S101 C108 C7 C8 2.E1(8)
C9 C8 C7 N2 142.3(10)
S1 C8 C7 N2 -29.7(11)
C9 C8 C7 N1 -39.0(15)
S1 C8 C7 N1 149.0(5)
C9 C8 C7 C108 -17.E1(8)
S1 C8 C7 C108 2.E1(8)
C1 N1 C12 C13 -75.6(4)
C7 N1 C12 C13 111.3(4)
C14 C13 C12 N1 129.4(3)
S2 C13 C12 N1 -54.0(4)
